data_1541759
loop_
_publ_author_name
'Yuasa, T.'
'Tomita, T.'
'Ohta, K.'

_publ_section_title
;
 The crystal structure of Si C 14H
;
_journal_name_full 'Journal of the Physical Society of Japan'
_journal_page_first 2084
_journal_page_last 2084
_journal_volume 21
_journal_year 1966
_chemical_formula_sum 'C Si'
_chemical_name_systematic 'Si C'
_space_group_IT_number 156
_symmetry_space_group_name_Hall 'P 3 -2"'
_symmetry_space_group_name_H-M 'P 3 m 1'
_cell_angle_alpha 90
_cell_angle_beta 90
_cell_angle_gamma 120
_cell_formula_units_Z 14
_cell_length_a 3.08
_cell_length_b 3.08
_cell_length_c 35.27699
_cell_volume 289.817
_citation_journal_id_ASTM JUPSAU
_cod_data_source_file Yuasa_JUPSAU_1966_622.cif
_cod_data_source_block C1Si1
_cod_original_cell_volume 289.8168
_cod_original_formula_sum 'C1 Si1'
_cod_database_code 1541759

loop_
_symmetry_equiv_pos_as_xyz
x,y,z
-y,x-y,z
-x+y,-x,z
-y,-x,z
x,x-y,z
-x+y,y,z

loop_
_atom_site_label
_atom_site_type_symbol
_atom_site_fract_x
_atom_site_fract_y
_atom_site_fract_z
_atom_site_occupancy
_atom_site_U_iso_or_equiv
Si4 Si+4 0 0 0.21429 1 0.0
C12 C-4 0 0 0.83929 1 0.0
C11 C-4 0.3333 0.6667 0.76786 1 0.0
Si8 Si+4 0.3333 0.6667 0.5 1 0.0
C3 C-4 0.6667 0.3333 0.19643 1 0.0
Si5 Si+4 0.3333 0.6667 0.28571 1 0.0
Si11 Si+4 0.3333 0.6667 0.71429 1 0.0
Si3 Si+4 0.6667 0.3333 0.14286 1 0.0
C13 C-4 0.6667 0.3333 0.91071 1 0.0
Si10 Si+4 0 0 0.64286 1 0.0
C5 C-4 0.3333 0.6667 0.33929 1 0.0
C7 C-4 0.6667 0.3333 0.48214 1 0.0
Si2 Si+4 0.3333 0.6667 0.07143 1 0.0
C14 C-4 0.3333 0.6667 0.98214 1 0.0
C10 C-4 0 0 0.69643 1 0.0
Si13 Si+4 0.6667 0.3333 0.85714 1 0.0
C2 C-4 0.3333 0.6667 0.125 1 0.0
C1 C-4 0 0 0.05357 1 0.0
Si9 Si+4 0.6667 0.3333 0.57143 1 0.0
Si12 Si+4 0 0 0.78571 1 0.0
C4 C-4 0 0 0.26786 1 0.0
Si6 Si+4 0 0 0.35714 1 0.0
C9 C-4 0.6667 0.3333 0.625 1 0.0
Si1 Si+4 0 0 0 1 0.0
C6 C-4 0 0 0.41071 1 0.0
C8 C-4 0.3333 0.6667 0.55357 1 0.0
Si7 Si+4 0.6667 0.3333 0.42857 1 0.0
Si14 Si+4 0.3333 0.6667 0.92857 1 0.0
